data_4317441
loop_
_publ_author_name
'Ruiyao Wang'
'Hugh D. Selby'
'Hui Liu'
'Michael D. Carducci'
'Tianzhu Jin'
'Zhiping Zheng'
'Jeffery W. Anthis'
'Richard J. Staples'

_publ_contact_author_address
;
      University of Arizona
      Department of Chemistry
      1306 E. University
      Tucson, AZ 85721-0041
      USA
;
_publ_contact_author_email zhiping@u.arizona.edu
_publ_contact_author_fax 520-621-8407
_publ_contact_author_name 'Dr. Zhiping Zheng'
_publ_contact_author_phone 520-621-4168
_publ_section_title
;
 Halide-Templated Assembly of Polynuclear Lanthanide-Hydroxo Complexes
;
_journal_name_full 'Inorganic Chemistry'
_journal_page_first 278
_journal_page_last 286
_journal_paper_doi 10.1021/ic010859x
_journal_volume 41
_journal_year 2002
_chemical_formula_analytical 'C72 H96 Cl10 Er12 I2 N8 O100'
_chemical_formula_sum 'C72 H96 Cl10 Er12 I2 N8 O100'
_chemical_formula_weight 5288.99
_chemical_name_common Er-Tyr-I
_space_group_IT_number 79
_symmetry_cell_setting tetragonal
_symmetry_Int_Tables_number 79
_symmetry_space_group_name_Hall 'I 4'
_symmetry_space_group_name_H-M 'I 4'
_atom_sites_solution_hydrogens geom
_atom_sites_solution_primary direct
_atom_sites_solution_secondary difmap
_audit_creation_method SHELXL-97
_cell_angle_alpha 90.00
_cell_angle_beta 90.00
_cell_angle_gamma 90.00
_cell_formula_units_Z 2
_cell_length_a 16.355(2)
_cell_length_b 16.355(2)
_cell_length_c 31.026(6)
_cell_measurement_reflns_used 965
_cell_measurement_temperature 293(2)
_cell_measurement_theta_max 20.919
_cell_measurement_theta_min 2.197
_cell_volume 8299(2)
_computing_cell_refinement 'Bruker XSCANS'
_computing_data_collection 'Bruker XSCANS'
_computing_data_reduction 'Bruker SHELXTL'
_computing_molecular_graphics 'Bruker SHELXTL'
_computing_publication_material 'Bruker SHELXTL'
_computing_structure_refinement 'SHELXL-97 (Sheldrick, 1997)'
_computing_structure_solution 'SHELXS-97 (Sheldrick, 1990)'
_diffrn_ambient_temperature 293(2)
_diffrn_measured_fraction_theta_full 0.991
_diffrn_measured_fraction_theta_max 0.991
_diffrn_measurement_device_type 'Bruker SMART 1000 CCD'
_diffrn_measurement_method '\w scans'
_diffrn_measurement_specimen_support 'glass fiber'
_diffrn_radiation_monochromator graphite
_diffrn_radiation_source 'fine-focus sealed tube'
_diffrn_radiation_type MoK\a
_diffrn_radiation_wavelength 0.71073
_diffrn_reflns_av_R_equivalents 0.2030
_diffrn_reflns_av_sigmaI/netI 0.2320
_diffrn_reflns_limit_h_max 19
_diffrn_reflns_limit_h_min -19
_diffrn_reflns_limit_k_max 19
_diffrn_reflns_limit_k_min -19
_diffrn_reflns_limit_l_max 37
_diffrn_reflns_limit_l_min -37
_diffrn_reflns_number 42323
_diffrn_reflns_theta_full 25.77
_diffrn_reflns_theta_max 25.77
_diffrn_reflns_theta_min 1.31
_diffrn_standards_decay_% -0.1
_diffrn_standards_interval_count 1212
_diffrn_standards_number 100
_exptl_absorpt_coefficient_mu 0.05
_exptl_absorpt_correction_T_max 0.962154
_exptl_absorpt_correction_T_min 0.613176
_exptl_absorpt_correction_type multi-scan
_exptl_absorpt_process_details 'SADABS  (Sheldrick, 1997)'
_exptl_crystal_colour colorless
_exptl_crystal_density_diffrn 2.116
_exptl_crystal_density_method 'not measured'
_exptl_crystal_description 'square prism'
_exptl_crystal_F_000 4952
_exptl_crystal_size_max 0.36
_exptl_crystal_size_mid 0.09
_exptl_crystal_size_min 0.09
_refine_diff_density_max 2.294
_refine_diff_density_min -3.064
_refine_diff_density_rms 0.335
_refine_ls_abs_structure_details 'Flack H D (1983), Acta Cryst. A39, 876-881'
_refine_ls_abs_structure_Flack 0.02(5)
_refine_ls_extinction_method none
_refine_ls_goodness_of_fit_ref 0.969
_refine_ls_hydrogen_treatment mixed
_refine_ls_matrix_type full
_refine_ls_number_parameters 237
_refine_ls_number_reflns 7841
_refine_ls_number_restraints 1
_refine_ls_restrained_S_all 0.969
_refine_ls_R_factor_all 0.2378
_refine_ls_R_factor_gt 0.0858
_refine_ls_shift/su_max 0.009
_refine_ls_shift/su_mean 0.001
_refine_ls_structure_factor_coef Fsqd
_refine_ls_weighting_details 'calc w=1/[\s^2^(Fo^2^)+(0.1447P)^2^+0.0000P] where P=(Fo^2^+2Fc^2^)/3'
_refine_ls_weighting_scheme calc
_refine_ls_wR_factor_gt 0.1976
_refine_ls_wR_factor_ref 0.2722
_reflns_number_gt 3384
_reflns_number_total 7841
_reflns_threshold_expression I>2sigma(I)
_cod_data_source_file ic010859x_7.cif
_cod_data_source_block cmpd7
_cod_depositor_comments
;
The following automatic conversions were performed:

'_symmetry_cell_setting' value 'Tetragonal' changed to 'tetragonal'
according to the built-in table from CIF Core dictionary named
'cif_core.dic' version 2.4.1 from 2010-06-29.

Automatic conversion script
Id: cif_fix_values 1646 2011-03-28 12:23:43Z adriana 
;
_cod_original_cell_volume 8300(2)
_cod_database_code 4317441

loop_
_symmetry_equiv_pos_as_xyz
'x, y, z'
'-x, -y, z'
'-y, x, z'
'y, -x, z'
'x+1/2, y+1/2, z+1/2'
'-x+1/2, -y+1/2, z+1/2'
'-y+1/2, x+1/2, z+1/2'
'y+1/2, -x+1/2, z+1/2'

loop_
_atom_site_label
_atom_site_type_symbol
_atom_site_fract_x
_atom_site_fract_y
_atom_site_fract_z
_atom_site_U_iso_or_equiv
_atom_site_adp_type
_atom_site_occupancy
_atom_site_symmetry_multiplicity
_atom_site_calc_flag
_atom_site_refinement_flags
_atom_site_disorder_assembly
_atom_site_disorder_group
Er1 Er 0.15826(8) 0.04427(8) 0.00999(7) 0.0440(4) Uani 1 1 d . . .
Er3 Er 0.14297(10) 0.22426(10) 0.07024(5) 0.0556(5) Uani 1 1 d . . .
I3 I 0.0000 1.0000 0.14472(15) 0.0457(12) Uani 1 4 d S . .
Er2 Er 0.11742(11) 0.24299(11) -0.05008(6) 0.0637(6) Uani 1 1 d . . .
I5 I 0.0000 1.0000 -0.12229(18) 0.0815(18) Uani 1 4 d S . .
O3M O 0.1136(12) -0.0617(11) 0.0544(6) 0.037(6) Uani 1 1 d . . .
H3M H 0.0824 -0.0437 0.0797 0.044 Uiso 1 1 calc R . .
O1M O 0.1928(11) 0.1792(11) 0.0049(9) 0.050(6) Uani 1 1 d . . .
H1M H 0.2519 0.1876 0.0019 0.060 Uiso 1 1 calc R . .
O4M O 0.1097(13) -0.0662(13) -0.0306(7) 0.046(6) Uani 1 1 d . . .
H4M H 0.0777 -0.0489 -0.0556 0.055 Uiso 1 1 calc R . .
O2M O 0.2582(12) -0.0537(15) 0.0150(9) 0.068(7) Uani 1 1 d . . .
H2M H 0.3128 -0.0300 0.0187 0.082 Uiso 1 1 calc R . .
O1X O -0.0915(15) 0.2158(15) 0.0743(9) 0.071(7) Uiso 1 1 d . . .
O1Y O 0.0236(14) 0.2492(14) 0.1131(7) 0.057(6) Uiso 1 1 d . . .
O2Y O 0.2287(15) 0.0356(16) -0.0562(9) 0.077(7) Uiso 1 1 d . . .
O2X O 0.1964(19) 0.149(2) -0.0897(10) 0.097(10) Uiso 1 1 d . . .
O2B O 0.0668(18) 0.3767(19) -0.0621(10) 0.101(9) Uiso 1 1 d . . .
O2D O 0.218(2) 0.304(2) -0.0957(11) 0.122(12) Uiso 1 1 d . . .
O3D O 0.2792(15) 0.2598(15) 0.0754(9) 0.078(7) Uiso 1 1 d . . .
O3C O 0.148(2) 0.363(2) 0.0968(11) 0.112(11) Uiso 1 1 d . . .
O23 O 0.1983(19) 0.3449(18) -0.0041(9) 0.101(10) Uiso 1 1 d . . .
O1T O 0.162(3) 0.254(3) 0.3386(15) 0.167(16) Uiso 1 1 d . . .
H1T H 0.2012 0.2741 0.3511 0.251 Uiso 1 1 calc R . .
C11 C -0.054(2) 0.231(2) 0.1098(12) 0.055(10) Uiso 1 1 d . . .
C12 C 0.2266(18) 0.1081(17) 0.1483(9) 0.037(7) Uiso 1 1 d . . .
H12 H 0.2806 0.1327 0.1524 0.045 Uiso 1 1 calc R . .
C13 C 0.209(3) 0.055(3) 0.1865(15) 0.100(16) Uiso 1 1 d . . .
H13A H 0.2507 0.0133 0.1886 0.121 Uiso 1 1 calc R . .
H13B H 0.1568 0.0283 0.1823 0.121 Uiso 1 1 calc R . .
C14 C 0.2065(18) 0.1052(17) 0.2299(8) 0.064(10) Uiso 1 1 d G . .
C15 C 0.1298(15) 0.1192(17) 0.2477(9) 0.082(13) Uiso 1 1 d G . .
H15 H 0.0836 0.0963 0.2351 0.099 Uiso 1 1 calc R . .
C16 C 0.1221(17) 0.167(2) 0.2844(10) 0.088(13) Uiso 1 1 d G . .
H16 H 0.0707 0.1767 0.2963 0.106 Uiso 1 1 calc R . .
C17 C 0.191(2) 0.202(2) 0.3033(10) 0.18(3) Uiso 1 1 d G . .
C18 C 0.2679(19) 0.188(2) 0.2855(12) 0.15(2) Uiso 1 1 d G . .
H18 H 0.3141 0.2105 0.2981 0.175 Uiso 1 1 calc R . .
C19 C 0.2756(14) 0.139(2) 0.2488(11) 0.124(19) Uiso 1 1 d G . .
H19 H 0.3269 0.1301 0.2369 0.148 Uiso 1 1 calc R . .
N1 N 0.1699(18) 0.1706(18) 0.1455(10) 0.068(9) Uiso 1 1 d . . .
H1A H 0.1871 0.2125 0.1620 0.082 Uiso 1 1 calc R . .
H1B H 0.1223 0.1528 0.1566 0.082 Uiso 1 1 calc R . .
O2T O 0.086(3) 0.252(4) -0.334(2) 0.22(2) Uiso 1 1 d . . .
H2T H 0.0666 0.2942 -0.3432 0.337 Uiso 1 1 calc R . .
C21 C 0.227(2) 0.073(2) -0.0885(13) 0.058(10) Uiso 1 1 d . . .
C22 C -0.026(2) 0.252(2) -0.1310(12) 0.067(11) Uiso 1 1 d . . .
H22 H -0.0305 0.3113 -0.1331 0.080 Uiso 1 1 calc R . .
C23 C -0.080(3) 0.214(3) -0.1730(14) 0.087(14) Uiso 1 1 d . . .
H23A H -0.0814 0.1546 -0.1709 0.104 Uiso 1 1 calc R . .
H23B H -0.1355 0.2339 -0.1715 0.104 Uiso 1 1 calc R . .
C24 C -0.049(3) 0.234(4) -0.2085(13) 0.14(2) Uiso 1 1 d G . .
C29 C -0.009(4) 0.163(3) -0.221(2) 0.24(4) Uiso 1 1 d G . .
H29 H -0.0167 0.1146 -0.2059 0.285 Uiso 1 1 calc R . .
C28 C 0.042(4) 0.164(3) -0.257(2) 0.45(10) Uiso 1 1 d G . .
H28 H 0.0690 0.1162 -0.2654 0.535 Uiso 1 1 calc R . .
C27 C 0.054(3) 0.236(4) -0.2799(15) 0.20(3) Uiso 1 1 d G . .
C26 C 0.014(3) 0.307(3) -0.2672(14) 0.16(2) Uiso 1 1 d G . .
H26 H 0.0218 0.3551 -0.2826 0.191 Uiso 1 1 calc R . .
C25 C -0.037(2) 0.306(3) -0.2315(15) 0.130(19) Uiso 1 1 d G . .
H25 H -0.0639 0.3535 -0.2230 0.156 Uiso 1 1 calc R . .
N2 N 0.0480(18) 0.2371(18) -0.1240(10) 0.063(8) Uiso 1 1 d . . .
H2A H 0.0763 0.2714 -0.1411 0.075 Uiso 1 1 calc R . .
H2B H 0.0572 0.1864 -0.1342 0.075 Uiso 1 1 calc R . .
O1F O -0.096(6) 0.613(6) -0.476(4) 0.34(5) Uiso 1 1 d . . .
O2F O 0.0000 0.5000 -0.428(6) 0.48(10) Uiso 1 2 d S . .
O3F O 0.110(5) 0.860(5) -0.509(3) 0.34(4) Uiso 1 1 d . . .
O4F O 0.166(4) 0.740(4) -0.311(2) 0.24(3) Uiso 1 1 d . . .
O5F O 0.525(5) 0.254(5) 0.083(3) 0.15(3) Uiso 0.50 1 d P . .
O6F O -0.024(6) 0.717(6) -0.617(3) 0.16(3) Uiso 0.50 1 d P . .
O7F O 0.045(6) 0.808(7) -0.601(4) 0.20(4) Uiso 0.50 1 d P . .
Cl1 Cl 0.5000 0.5000 0.108(4) 0.34(5) Uiso 1 4 d S . .
O1I O 0.431(10) 0.458(12) 0.138(4) 0.39(7) Uiso 0.75 1 d P . .
O12I O 0.5000 0.5000 0.071(8) 0.33(10) Uiso 1 4 d S . .
Cl2I Cl 0.0000 1.0000 -0.637(3) 0.40(5) Uiso 1 4 d S . .
Cl3I Cl -0.028(2) 0.505(3) -0.3546(11) 0.163(15) Uiso 0.50 1 d P . .
Cl4I Cl -0.081(2) 0.6363(19) -0.5096(10) 0.130(14) Uiso 0.427(19) 1 d PG . .
O41I O -0.068(3) 0.599(3) -0.5580(12) 0.09(2) Uiso 0.427(19) 1 d PG . .
O42I O -0.135(3) 0.712(2) -0.5135(15) 0.076(18) Uiso 0.427(19) 1 d PG . .
O43I O -0.008(2) 0.676(3) -0.522(2) 0.21(5) Uiso 0.427(19) 1 d PG . .
O44I O -0.116(5) 0.565(3) -0.4779(17) 0.15(4) Uiso 0.427(19) 1 d PG . .
Cl5I Cl -0.004(3) 0.589(2) -0.6665(12) 0.30(3) Uiso 0.573(19) 1 d PG . .
O51I O -0.047(4) 0.677(3) -0.658(2) 0.17(3) Uiso 0.573(19) 1 d PG . .
O53I O -0.061(4) 0.516(3) -0.647(2) 0.20(4) Uiso 0.573(19) 1 d PG . .
O52I O 0.085(3) 0.587(4) -0.643(2) 0.19(4) Uiso 0.573(19) 1 d PG . .
O54I O 0.008(5) 0.575(5) -0.7182(13) 0.31(6) Uiso 0.573(19) 1 d PG . .
Cl6I Cl -0.098(4) 0.657(4) -0.4121(19) 0.24(2) Uiso 0.50 1 d P . .

loop_
_atom_site_aniso_label
_atom_site_aniso_U_11
_atom_site_aniso_U_22
_atom_site_aniso_U_33
_atom_site_aniso_U_23
_atom_site_aniso_U_13
_atom_site_aniso_U_12
Er1 0.0451(8) 0.0439(8) 0.0432(7) -0.0022(9) 0.0073(9) -0.0011(6)
Er3 0.0545(10) 0.0466(10) 0.0655(12) -0.0077(10) 0.0042(10) -0.0076(8)
I3 0.0497(17) 0.0497(17) 0.038(3) 0.000 0.000 0.000
Er2 0.0728(12) 0.0570(11) 0.0615(12) 0.0151(11) 0.0123(11) -0.0090(9)
I5 0.105(3) 0.105(3) 0.034(3) 0.000 0.000 0.000
O3M 0.047(13) 0.031(11) 0.033(15) -0.013(9) -0.001(10) -0.021(10)
O1M 0.031(11) 0.042(12) 0.076(16) 0.000(13) 0.009(13) -0.011(9)
O4M 0.050(14) 0.066(16) 0.022(13) -0.021(10) 0.001(10) 0.012(12)
O2M 0.036(12) 0.106(19) 0.062(16) -0.028(17) 0.012(14) -0.006(12)

loop_
_atom_type_symbol
_atom_type_description
_atom_type_scat_dispersion_real
_atom_type_scat_dispersion_imag
_atom_type_scat_source
C C 0.0033 0.0016 'International Tables Vol C Tables 4.2.6.8 and 6.1.1.4'
H H 0.0000 0.0000 'International Tables Vol C Tables 4.2.6.8 and 6.1.1.4'
N N 0.0061 0.0033 'International Tables Vol C Tables 4.2.6.8 and 6.1.1.4'
O O 0.0106 0.0060 'International Tables Vol C Tables 4.2.6.8 and 6.1.1.4'
Cl Cl 0.1484 0.1585 'International Tables Vol C Tables 4.2.6.8 and 6.1.1.4'
I I -0.4742 1.8119 'International Tables Vol C Tables 4.2.6.8 and 6.1.1.4'
Er Er -0.2586 4.9576 'International Tables Vol C Tables 4.2.6.8 and 6.1.1.4'

loop_
_geom_angle_atom_site_label_1
_geom_angle_atom_site_label_2
_geom_angle_atom_site_label_3
_geom_angle
_geom_angle_site_symmetry_1
_geom_angle_site_symmetry_3
_geom_angle_publ_flag
O4M Er1 O1M 70.4(8) 3 . ?
O4M Er1 O2M 148.5(9) 3 . ?
O1M Er1 O2M 120.2(7) . . ?
O4M Er1 O3M 118.6(6) 3 . ?
O1M Er1 O3M 146.8(8) . . ?
O2M Er1 O3M 70.4(8) . . ?
O4M Er1 O1X 126.4(8) 3 4 ?
O1M Er1 O1X 69.0(9) . 4 ?
O2M Er1 O1X 83.4(9) . 4 ?
O3M Er1 O1X 82.3(8) . 4 ?
O4M Er1 O4M 80.7(11) 3 . ?
O1M Er1 O4M 142.4(9) . . ?
O2M Er1 O4M 74.9(8) . . ?
O3M Er1 O4M 68.8(6) . . ?
O1X Er1 O4M 148.3(8) 4 . ?
O4M Er1 O2Y 82.4(8) 3 . ?
O1M Er1 O2Y 82.9(9) . . ?
O2M Er1 O2Y 70.7(10) . . ?
O3M Er1 O2Y 128.5(8) . . ?
O1X Er1 O2Y 124.5(8) 4 . ?
O4M Er1 O2Y 69.6(8) . . ?
O4M Er1 O3M 69.6(5) 3 3 ?
O1M Er1 O3M 75.2(8) . 3 ?
O2M Er1 O3M 139.9(9) . 3 ?
O3M Er1 O3M 78.7(10) . 3 ?
O1X Er1 O3M 67.4(7) 4 3 ?
O4M Er1 O3M 117.0(6) . 3 ?
O2Y Er1 O3M 148.8(8) . 3 ?
O4M Er1 Er3 81.3(6) 3 . ?
O1M Er1 Er3 40.7(6) . . ?
O2M Er1 Er3 127.1(7) . . ?
O3M Er1 Er3 106.7(5) . . ?
O1X Er1 Er3 45.1(6) 4 . ?
O4M Er1 Er3 156.0(5) . . ?
O2Y Er1 Er3 123.4(6) . . ?
O3M Er1 Er3 40.8(5) 3 . ?
O4M Er1 Er2 109.1(5) 3 4 ?
O1M Er1 Er2 126.3(6) . 4 ?
O2M Er1 Er2 39.7(7) . 4 ?
O3M Er1 Er2 83.0(5) . 4 ?
O1X Er1 Er2 122.8(6) 4 4 ?
O4M Er1 Er2 43.0(5) . 4 ?
O2Y Er1 Er2 45.7(6) . 4 ?
O3M Er1 Er2 157.6(5) 3 4 ?
Er3 Er1 Er2 160.73(6) . 4 ?
O4M Er1 Er3 150.1(5) 3 4 ?
O1M Er1 Er3 138.9(6) . 4 ?
O2M Er1 Er3 35.9(7) . 4 ?
O3M Er1 Er3 35.7(5) . 4 ?
O1X Er1 Er3 74.2(6) 4 4 ?
O4M Er1 Er3 74.6(6) . 4 ?
O2Y Er1 Er3 104.2(7) . 4 ?
O3M Er1 Er3 106.9(5) 3 4 ?
Er3 Er1 Er3 116.23(8) . 4 ?
Er2 Er1 Er3 62.40(5) 4 4 ?
O4M Er1 Er1 95.0(6) 3 4 ?
O1M Er1 Er1 164.5(5) . 4 ?
O2M Er1 Er1 75.0(6) . 4 ?
O3M Er1 Er1 36.7(4) . 4 ?
O1X Er1 Er1 119.0(6) 4 4 ?
O4M Er1 Er1 33.0(5) . 4 ?
O2Y Er1 Er1 100.8(6) . 4 ?
O3M Er1 Er1 95.1(5) 3 4 ?
Er3 Er1 Er1 134.32(4) . 4 ?
Er2 Er1 Er1 62.50(5) 4 4 ?
Er3 Er1 Er1 55.18(4) 4 4 ?
O3M Er3 O1M 76.4(6) 3 . ?
O3M Er3 O3D 140.5(8) 3 . ?
O1M Er3 O3D 78.5(8) . . ?
O3M Er3 O2M 70.5(7) 3 3 ?
O1M Er3 O2M 69.5(8) . 3 ?
O3D Er3 O2M 126.8(9) . 3 ?
O3M Er3 O1Y 77.4(7) 3 . ?
O1M Er3 O1Y 146.1(7) . . ?
O3D Er3 O1Y 134.8(9) . . ?
O2M Er3 O1Y 81.7(8) 3 . ?
O3M Er3 O3C 146.2(9) 3 . ?
O1M Er3 O3C 126.1(9) . . ?
O3D Er3 O3C 73.1(10) . . ?
O2M Er3 O3C 92.7(10) 3 . ?
O1Y Er3 O3C 71.1(9) . . ?
O3M Er3 O1X 66.4(7) 3 4 ?
O1M Er3 O1X 66.1(8) . 4 ?
O3D Er3 O1X 75.7(8) . 4 ?
O2M Er3 O1X 123.4(8) 3 4 ?
O1Y Er3 O1X 120.8(8) . 4 ?
O3C Er3 O1X 142.2(10) . 4 ?
O3M Er3 N1 91.4(8) 3 . ?
O1M Er3 N1 129.7(8) . . ?
O3D Er3 N1 81.7(9) . . ?
O2M Er3 N1 150.9(9) 3 . ?
O1Y Er3 N1 71.9(9) . . ?
O3C Er3 N1 90.3(11) . . ?
O1X Er3 N1 64.3(9) 4 . ?
O3M Er3 Er1 42.6(4) 3 . ?
O1M Er3 Er1 40.2(4) . . ?
O3D Er3 Er1 100.4(6) . . ?
O2M Er3 Er1 81.5(6) 3 . ?
O1Y Er3 Er1 119.9(5) . . ?
O3C Er3 Er1 166.3(8) . . ?
O1X Er3 Er1 41.9(6) 4 . ?
N1 Er3 Er1 100.9(7) . . ?
O3M Er3 Er1 36.3(5) 3 3 ?
O1M Er3 Er1 76.0(5) . 3 ?
O3D Er3 Er1 153.7(7) . 3 ?
O2M Er3 Er1 35.5(5) 3 3 ?
O1Y Er3 Er1 70.1(5) . 3 ?
O3C Er3 Er1 117.8(8) . 3 ?
O1X Er3 Er1 99.5(6) 4 3 ?
N1 Er3 Er1 120.1(7) . 3 ?
Er1 Er3 Er1 63.20(5) . 3 ?
O3M Er3 Er2 77.8(5) 3 . ?
O1M Er3 Er2 36.3(5) . . ?
O3D Er3 Er2 98.9(7) . . ?
O2M Er3 Er2 34.8(6) 3 . ?
O1Y Er3 Er2 116.5(6) . . ?
O3C Er3 Er2 105.4(8) . . ?
O1X Er3 Er2 100.1(6) 4 . ?
N1 Er3 Er2 163.8(7) . . ?
Er1 Er3 Er2 63.05(5) . . ?
Er1 Er3 Er2 55.85(5) 3 . ?
O2M Er2 O1M 69.3(8) 3 . ?
O2M Er2 O2X 141.5(9) 3 . ?
O1M Er2 O2X 78.6(9) . . ?
O2M Er2 O2B 83.0(9) 3 . ?
O1M Er2 O2B 135.1(9) . . ?
O2X Er2 O2B 135.4(10) . . ?
O2M Er2 O2D 142.5(10) 3 . ?
O1M Er2 O2D 104.7(10) . . ?
O2X Er2 O2D 65.3(11) . . ?
O2B Er2 O2D 76.3(11) . . ?
O2M Er2 O4M 73.6(7) 3 3 ?
O1M Er2 O4M 66.3(7) . 3 ?
O2X Er2 O4M 74.5(9) . 3 ?
O2B Er2 O4M 138.8(9) . 3 ?
O2D Er2 O4M 139.8(10) . 3 ?
O2M Er2 O2Y 67.9(9) 3 3 ?
O1M Er2 O2Y 122.3(8) . 3 ?
O2X Er2 O2Y 116.5(9) . 3 ?
O2B Er2 O2Y 74.1(9) . 3 ?
O2D Er2 O2Y 132.7(11) . 3 ?
O4M Er2 O2Y 65.8(8) 3 3 ?
O2M Er2 N2 126.4(9) 3 . ?
O1M Er2 N2 150.0(8) . . ?
O2X Er2 N2 75.6(10) . . ?
O2B Er2 N2 74.9(10) . . ?
O2D Er2 N2 77.8(11) . . ?
O4M Er2 N2 92.1(9) 3 . ?
O2Y Er2 N2 59.3(9) 3 . ?
O2M Er2 O23 70.9(9) 3 . ?
O1M Er2 O23 67.3(8) . . ?
O2X Er2 O23 115.6(10) . . ?
O2B Er2 O23 70.6(10) . . ?
O2D Er2 O23 72.8(10) . . ?
O4M Er2 O23 128.9(8) 3 . ?
O2Y Er2 O23 127.9(9) 3 . ?
N2 Er2 O23 138.8(9) . . ?
O2M Er2 Er1 39.9(6) 3 3 ?
O1M Er2 Er1 80.5(5) . 3 ?
O2X Er2 Er1 115.6(8) . 3 ?
O2B Er2 Er1 100.6(7) . 3 ?
O2D Er2 Er1 174.7(9) . 3 ?
O4M Er2 Er1 41.5(5) 3 3 ?
O2Y Er2 Er1 42.0(6) 3 3 ?
N2 Er2 Er1 97.3(7) . 3 ?
O23 Er2 Er1 110.4(6) . 3 ?
O2M Er2 Er3 35.4(7) 3 . ?
O1M Er2 Er3 35.6(6) . . ?
O2X Er2 Er3 113.8(7) . . ?
O2B Er2 Er3 105.6(7) . . ?
O2D Er2 Er3 123.1(9) . . ?
O4M Er2 Er3 73.5(5) 3 . ?
O2Y Er2 Er3 100.2(6) 3 . ?
N2 Er2 Er3 158.9(7) . . ?
O23 Er2 Er3 56.2(6) . . ?
Er1 Er2 Er3 61.75(5) 3 . ?
O2M Er2 Er1 74.9(5) 3 . ?
O1M Er2 Er1 34.2(4) . . ?
O2X Er2 Er1 66.6(8) . . ?
O2B Er2 Er1 158.0(7) . . ?
O2D Er2 Er1 121.7(9) . . ?
O4M Er2 Er1 33.5(5) 3 . ?
O2Y Er2 Er1 97.6(6) 3 . ?
N2 Er2 Er1 119.0(7) . . ?
O23 Er2 Er1 101.1(7) . . ?
Er1 Er2 Er1 62.37(5) 3 . ?
Er3 Er2 Er1 54.97(5) . . ?
Er3 O3M Er1 108.0(8) 4 . ?
Er3 O3M Er1 96.6(7) 4 4 ?
Er1 O3M Er1 107.4(8) . 4 ?
Er3 O3M H3M 114.4 4 . ?
Er1 O3M H3M 114.4 . . ?
Er1 O3M H3M 114.4 4 . ?
Er1 O1M Er3 99.2(9) . . ?
Er1 O1M Er2 110.5(9) . . ?
Er3 O1M Er2 108.1(7) . . ?
Er1 O1M H1M 112.7 . . ?
Er3 O1M H1M 112.7 . . ?
Er2 O1M H1M 112.7 . . ?
Er1 O4M Er1 112.3(9) 4 . ?
Er1 O4M Er2 109.9(9) 4 4 ?
Er1 O4M Er2 95.5(8) . 4 ?
Er1 O4M H4M 112.6 4 . ?
Er1 O4M H4M 112.6 . . ?
Er2 O4M H4M 112.6 4 . ?
Er2 O2M Er1 100.4(11) 4 . ?
Er2 O2M Er3 109.8(10) 4 4 ?
Er1 O2M Er3 108.6(9) . 4 ?
Er2 O2M H2M 112.4 4 . ?
Er1 O2M H2M 112.4 . . ?
Er3 O2M H2M 112.4 4 . ?
C11 O1X Er1 130(2) . 3 ?
C11 O1X Er3 124(2) . 3 ?
Er1 O1X Er3 93.0(9) 3 3 ?
C11 O1Y Er3 135(2) . . ?
C21 O2Y Er1 134(3) . . ?
C21 O2Y Er2 126(3) . 4 ?
Er1 O2Y Er2 92.2(9) . 4 ?
C21 O2X Er2 143(3) . . ?
C17 O1T H1T 109.5 . . ?
O1X C11 O1Y 125(4) . . ?
O1X C11 C12 113(3) . 3 ?
O1Y C11 C12 122(3) . 3 ?
N1 C12 C11 115(3) . 4 ?
N1 C12 C13 110(3) . . ?
C11 C12 C13 107(3) 4 . ?
N1 C12 H12 108.0 . . ?
C11 C12 H12 108.0 4 . ?
C13 C12 H12 108.0 . . ?
C12 C13 C14 113(3) . . ?
C12 C13 H13A 109.1 . . ?
C14 C13 H13A 109.1 . . ?
C12 C13 H13B 109.1 . . ?
C14 C13 H13B 109.1 . . ?
H13A C13 H13B 107.8 . . ?
C15 C14 C19 120.0 . . ?
C15 C14 C13 117(3) . . ?
C19 C14 C13 123(3) . . ?
C16 C15 C14 120.0 . . ?
C16 C15 H15 120.0 . . ?
C14 C15 H15 120.0 . . ?
C15 C16 C17 120.0 . . ?
C15 C16 H16 120.0 . . ?
C17 C16 H16 120.0 . . ?
C18 C17 C16 120.0 . . ?
C18 C17 O1T 133(3) . . ?
C16 C17 O1T 107(3) . . ?
C17 C18 C19 120.0 . . ?
C17 C18 H18 120.0 . . ?
C19 C18 H18 120.0 . . ?
C18 C19 C14 120.0 . . ?
C18 C19 H19 120.0 . . ?
C14 C19 H19 120.0 . . ?
C12 N1 Er3 116(2) . . ?
C12 N1 H1A 108.4 . . ?
Er3 N1 H1A 108.4 . . ?
C12 N1 H1B 108.4 . . ?
Er3 N1 H1B 108.4 . . ?
H1A N1 H1B 107.4 . . ?
C27 O2T H2T 109.5 . . ?
O2Y C21 O2X 121(4) . . ?
O2Y C21 C22 117(3) . 4 ?
O2X C21 C22 121(3) . 4 ?
N2 C22 C21 106(3) . 3 ?
N2 C22 C23 125(3) . . ?
C21 C22 C23 107(3) 3 . ?
N2 C22 H22 105.9 . . ?
C21 C22 H22 105.9 3 . ?
C23 C22 H22 105.9 . . ?
C24 C23 C22 112(4) . . ?
C24 C23 H23A 109.3 . . ?
C22 C23 H23A 109.3 . . ?
C24 C23 H23B 109.3 . . ?
C22 C23 H23B 109.3 . . ?
H23A C23 H23B 107.9 . . ?
C23 C24 C29 103(5) . . ?
C23 C24 C25 137(5) . . ?
C29 C24 C25 120.0 . . ?
C24 C29 C28 120.0 . . ?
C24 C29 H29 120.0 . . ?
C28 C29 H29 120.0 . . ?
C29 C28 C27 120.0 . . ?
C29 C28 H28 120.0 . . ?
C27 C28 H28 120.0 . . ?
C26 C27 C28 120.0 . . ?
C26 C27 O2T 107(4) . . ?
C28 C27 O2T 130(4) . . ?
C27 C26 C25 120.0 . . ?
C27 C26 H26 120.0 . . ?
C25 C26 H26 120.0 . . ?
C26 C25 C24 120.0 . . ?
C26 C25 H25 120.0 . . ?
C24 C25 H25 120.0 . . ?
C22 N2 Er2 125(3) . . ?
C22 N2 H2A 106.0 . . ?
Er2 N2 H2A 106.0 . . ?
C22 N2 H2B 106.0 . . ?
Er2 N2 H2B 106.0 . . ?
H2A N2 H2B 106.3 . . ?
O44I O1F Cl4I 109(10) . . ?
O44I O1F Cl6I 112(10) . . ?
Cl4I O1F Cl6I 138(8) . . ?
O12I Cl1 O1I 125(7) . 4_565 ?
O12I Cl1 O1I 125(7) . 2_665 ?
O1I Cl1 O1I 71(7) 4_565 2_665 ?
O12I Cl1 O1I 125(7) . 3_655 ?
O1I Cl1 O1I 110(10) 4_565 3_655 ?
O1I Cl1 O1I 71(7) 2_665 3_655 ?
O12I Cl1 O1I 125(7) . . ?
O1I Cl1 O1I 71(7) 4_565 . ?
O1I Cl1 O1I 110(10) 2_665 . ?
O1I Cl1 O1I 71(7) 3_655 . ?
O1F Cl4I O43I 126(7) . . ?
O1F Cl4I O42I 102(7) . . ?
O43I Cl4I O42I 95.6 . . ?
O1F Cl4I O44I 29(6) . . ?
O43I Cl4I O44I 142.7 . . ?
O42I Cl4I O44I 114.5 . . ?
O1F Cl4I O41I 138(6) . . ?
O43I Cl4I O41I 79.6 . . ?
O42I Cl4I O41I 107.4 . . ?
O44I Cl4I O41I 109.5 . . ?
O1F O44I Cl4I 41(8) . . ?
O53I Cl5I O52I 109.4 . . ?
O53I Cl5I O51I 109.5 . . ?
O52I Cl5I O51I 109.5 . . ?
O53I Cl5I O54I 109.4 . . ?
O52I Cl5I O54I 109.4 . . ?
O51I Cl5I O54I 109.5 . . ?
O53I Cl5I O53I 66(4) . 2_565 ?
O52I Cl5I O53I 53(4) . 2_565 ?
O51I Cl5I O53I 153.5(12) . 2_565 ?
O54I Cl5I O53I 96.2(7) . 2_565 ?
O6F O51I Cl5I 114(5) . . ?
Cl5I O53I O52I 150(6) . 2_565 ?
Cl5I O53I Cl5I 101(3) . 2_565 ?
O52I O53I Cl5I 49(5) 2_565 2_565 ?
Cl5I O52I O53I 78(4) . 2_565 ?

loop_
_geom_bond_atom_site_label_1
_geom_bond_atom_site_label_2
_geom_bond_distance
_geom_bond_site_symmetry_2
_geom_bond_publ_flag
Er1 O4M 2.24(2) 3 ?
Er1 O1M 2.284(18) . ?
Er1 O2M 2.29(2) . ?
Er1 O3M 2.331(19) . ?
Er1 O1X 2.34(3) 4 ?
Er1 O4M 2.34(2) . ?
Er1 O2Y 2.36(3) . ?
Er1 O3M 2.384(17) 3 ?
Er1 Er3 3.496(2) . ?
Er1 Er2 3.520(2) 4 ?
Er1 Er3 3.747(2) 4 ?
Er1 Er1 3.8011(19) 4 ?
Er3 O3M 2.30(2) 3 ?
Er3 O1M 2.31(3) . ?
Er3 O3D 2.31(2) . ?
Er3 O2M 2.32(3) 3 ?
Er3 O1Y 2.40(2) . ?
Er3 O3C 2.41(3) . ?
Er3 O1X 2.48(2) 4 ?
Er3 N1 2.53(3) . ?
Er3 Er1 3.747(2) 3 ?
Er3 Er2 3.769(2) . ?
Er2 O2M 2.29(3) 3 ?
Er2 O1M 2.35(2) . ?
Er2 O2X 2.35(3) . ?
Er2 O2B 2.37(3) . ?
Er2 O2D 2.39(4) . ?
Er2 O4M 2.41(2) 3 ?
Er2 O2Y 2.52(3) 3 ?
Er2 N2 2.56(3) . ?
Er2 O23 2.56(3) . ?
Er2 Er1 3.520(2) 3 ?
O3M Er3 2.30(2) 4 ?
O3M Er1 2.384(17) 4 ?
O3M H3M 0.9800 . ?
O1M H1M 0.9800 . ?
O4M Er1 2.24(2) 4 ?
O4M Er2 2.41(2) 4 ?
O4M H4M 0.9800 . ?
O2M Er2 2.29(3) 4 ?
O2M Er3 2.32(3) 4 ?
O2M H2M 0.9800 . ?
O1X C11 1.29(4) . ?
O1X Er1 2.34(3) 3 ?
O1X Er3 2.48(2) 3 ?
O1Y C11 1.30(4) . ?
O2Y C21 1.17(4) . ?
O2Y Er2 2.52(3) 4 ?
O2X C21 1.35(4) . ?
O1T C17 1.47(5) . ?
O1T H1T 0.8200 . ?
C11 C12 1.49(5) 3 ?
C12 N1 1.38(4) . ?
C12 C11 1.49(5) 4 ?
C12 C13 1.49(5) . ?
C12 H12 0.9800 . ?
C13 C14 1.58(5) . ?
C13 H13A 0.9700 . ?
C13 H13B 0.9700 . ?
C14 C15 1.3900 . ?
C14 C19 1.3900 . ?
C15 C16 1.3900 . ?
C15 H15 0.9300 . ?
C16 C17 1.3900 . ?
C16 H16 0.9300 . ?
C17 C18 1.3900 . ?
C18 C19 1.3900 . ?
C18 H18 0.9300 . ?
C19 H19 0.9300 . ?
N1 H1A 0.9000 . ?
N1 H1B 0.9000 . ?
O2T C27 1.78(7) . ?
O2T H2T 0.8200 . ?
C21 C22 1.58(5) 4 ?
C22 N2 1.25(4) . ?
C22 C21 1.58(5) 3 ?
C22 C23 1.69(6) . ?
C22 H22 0.9800 . ?
C23 C24 1.26(5) . ?
C23 H23A 0.9700 . ?
C23 H23B 0.9700 . ?
C24 C29 1.3900 . ?
C24 C25 1.3900 . ?
C29 C28 1.3900 . ?
C29 H29 0.9300 . ?
C28 C27 1.3900 . ?
C28 H28 0.9300 . ?
C27 C26 1.3900 . ?
C26 C25 1.3900 . ?
C26 H26 0.9300 . ?
C25 H25 0.9300 . ?
N2 H2A 0.9000 . ?
N2 H2B 0.9000 . ?
O1F O44I 0.85(12) . ?
O1F Cl4I 1.14(11) . ?
O1F Cl6I 2.11(12) . ?
O6F O51I 1.49(10) . ?
Cl1 O12I 1.1(2) . ?
Cl1 O1I 1.62(12) 4_565 ?
Cl1 O1I 1.62(12) 2_665 ?
Cl1 O1I 1.62(12) 3_655 ?
Cl1 O1I 1.62(12) . ?
Cl3I Cl3I 0.92(7) 2_565 ?
Cl4I O43I 1.4050 . ?
Cl4I O42I 1.5306 . ?
Cl4I O44I 1.6327 . ?
Cl4I O41I 1.6333 . ?
Cl5I O53I 1.6326 . ?
Cl5I O52I 1.6327 . ?
Cl5I O51I 1.6328 . ?
Cl5I O54I 1.6329 . ?
Cl5I O53I 2.11(8) 2_565 ?
O53I O52I 1.74(10) 2_565 ?
O53I Cl5I 2.11(10) 2_565 ?
O52I O53I 1.74(14) 2_565 ?

loop_
_geom_torsion_atom_site_label_1
_geom_torsion_atom_site_label_2
_geom_torsion_atom_site_label_3
_geom_torsion_atom_site_label_4
_geom_torsion
_geom_torsion_site_symmetry_1
_geom_torsion_site_symmetry_2
_geom_torsion_site_symmetry_3
_geom_torsion_site_symmetry_4
_geom_torsion_publ_flag
O4M Er1 Er3 O3M 68.7(8) 3 . . 3 ?
O1M Er1 Er3 O3M 138.6(11) . . . 3 ?
O2M Er1 Er3 O3M -126.3(11) . . . 3 ?
O3M Er1 Er3 O3M -48.7(9) . . . 3 ?
O1X Er1 Er3 O3M -109.0(11) 4 . . 3 ?
O4M Er1 Er3 O3M 26.5(14) . . . 3 ?
O2Y Er1 Er3 O3M 143.6(10) . . . 3 ?
Er2 Er1 Er3 O3M -166.8(7) 4 . . 3 ?
Er3 Er1 Er3 O3M -85.8(7) 4 . . 3 ?
Er1 Er1 Er3 O3M -19.9(7) 4 . . 3 ?
O4M Er1 Er3 O1M -69.9(9) 3 . . . ?
O2M Er1 Er3 O1M 95.1(11) . . . . ?
O3M Er1 Er3 O1M 172.8(9) . . . . ?
O1X Er1 Er3 O1M 112.5(12) 4 . . . ?
O4M Er1 Er3 O1M -112.0(16) . . . . ?
O2Y Er1 Er3 O1M 5.0(11) . . . . ?
O3M Er1 Er3 O1M -138.6(11) 3 . . . ?
Er2 Er1 Er3 O1M 54.6(8) 4 . . . ?
Er3 Er1 Er3 O1M 135.7(8) 4 . . . ?
Er1 Er1 Er3 O1M -158.4(8) 4 . . . ?
O4M Er1 Er3 O3D -127.8(8) 3 . . . ?
O1M Er1 Er3 O3D -57.9(11) . . . . ?
O2M Er1 Er3 O3D 37.2(11) . . . . ?
O3M Er1 Er3 O3D 114.9(9) . . . . ?
O1X Er1 Er3 O3D 54.6(11) 4 . . . ?
O4M Er1 Er3 O3D -169.9(15) . . . . ?
O2Y Er1 Er3 O3D -52.9(10) . . . . ?
O3M Er1 Er3 O3D 163.5(10) 3 . . . ?
Er2 Er1 Er3 O3D -3.3(7) 4 . . . ?
Er3 Er1 Er3 O3D 77.8(7) 4 . . . ?
Er1 Er1 Er3 O3D 143.7(7) 4 . . . ?
O4M Er1 Er3 O2M -1.7(8) 3 . . 3 ?
O1M Er1 Er3 O2M 68.2(10) . . . 3 ?
O2M Er1 Er3 O2M 163.3(11) . . . 3 ?
O3M Er1 Er3 O2M -119.1(8) . . . 3 ?
O1X Er1 Er3 O2M -179.4(11) 4 . . 3 ?
O4M Er1 Er3 O2M -43.9(15) . . . 3 ?
O2Y Er1 Er3 O2M 73.2(10) . . . 3 ?
O3M Er1 Er3 O2M -70.4(9) 3 . . 3 ?
Er2 Er1 Er3 O2M 122.8(6) 4 . . 3 ?
Er3 Er1 Er3 O2M -156.2(6) 4 . . 3 ?
Er1 Er1 Er3 O2M -90.3(6) 4 . . 3 ?
O4M Er1 Er3 O1Y 73.6(8) 3 . . . ?
O1M Er1 Er3 O1Y 143.5(10) . . . . ?
O2M Er1 Er3 O1Y -121.5(10) . . . . ?
O3M Er1 Er3 O1Y -43.8(8) . . . . ?
O1X Er1 Er3 O1Y -104.1(11) 4 . . . ?
O4M Er1 Er3 O1Y 31.4(15) . . . . ?
O2Y Er1 Er3 O1Y 148.4(10) . . . . ?
O3M Er1 Er3 O1Y 4.9(9) 3 . . . ?
Er2 Er1 Er3 O1Y -161.9(7) 4 . . . ?
Er3 Er1 Er3 O1Y -80.9(6) 4 . . . ?
Er1 Er1 Er3 O1Y -15.0(6) 4 . . . ?
O4M Er1 Er3 O3C -67(3) 3 . . . ?
O1M Er1 Er3 O3C 2(3) . . . . ?
O2M Er1 Er3 O3C 98(3) . . . . ?
O3M Er1 Er3 O3C 175(3) . . . . ?
O1X Er1 Er3 O3C 115(3) 4 . . . ?
O4M Er1 Er3 O3C -110(4) . . . . ?
O2Y Er1 Er3 O3C 7(4) . . . . ?
O3M Er1 Er3 O3C -136(3) 3 . . . ?
Er2 Er1 Er3 O3C 57(3) 4 . . . ?
Er3 Er1 Er3 O3C 138(3) 4 . . . ?
Er1 Er1 Er3 O3C -156(3) 4 . . . ?
O4M Er1 Er3 O1X 177.7(10) 3 . . 4 ?
O1M Er1 Er3 O1X -112.5(12) . . . 4 ?
O2M Er1 Er3 O1X -17.4(12) . . . 4 ?
O3M Er1 Er3 O1X 60.3(10) . . . 4 ?
O4M Er1 Er3 O1X 135.5(16) . . . 4 ?
O2Y Er1 Er3 O1X -107.5(11) . . . 4 ?
O3M Er1 Er3 O1X 109.0(11) 3 . . 4 ?
Er2 Er1 Er3 O1X -57.8(9) 4 . . 4 ?
Er3 Er1 Er3 O1X 23.2(9) 4 . . 4 ?
Er1 Er1 Er3 O1X 89.1(9) 4 . . 4 ?
O4M Er1 Er3 N1 148.8(9) 3 . . . ?
O1M Er1 Er3 N1 -141.3(11) . . . . ?
O2M Er1 Er3 N1 -46.2(11) . . . . ?
O3M Er1 Er3 N1 31.5(9) . . . . ?
O1X Er1 Er3 N1 -28.9(11) 4 . . . ?
O4M Er1 Er3 N1 106.7(15) . . . . ?
O2Y Er1 Er3 N1 -136.3(10) . . . . ?
O3M Er1 Er3 N1 80.1(10) 3 . . . ?
Er2 Er1 Er3 N1 -86.7(7) 4 . . . ?
Er3 Er1 Er3 N1 -5.6(7) 4 . . . ?
Er1 Er1 Er3 N1 60.3(7) 4 . . . ?
O4M Er1 Er3 Er1 30.4(5) 3 . . 3 ?
O1M Er1 Er3 Er1 100.3(8) . . . 3 ?
O2M Er1 Er3 Er1 -164.6(8) . . . 3 ?
O3M Er1 Er3 Er1 -86.9(5) . . . 3 ?
O1X Er1 Er3 Er1 -147.3(9) 4 . . 3 ?
O4M Er1 Er3 Er1 -11.8(14) . . . 3 ?
O2Y Er1 Er3 Er1 105.3(8) . . . 3 ?
O3M Er1 Er3 Er1 -38.3(7) 3 . . 3 ?
Er2 Er1 Er3 Er1 154.9(2) 4 . . 3 ?
Er3 Er1 Er3 Er1 -124.05(4) 4 . . 3 ?
Er1 Er1 Er3 Er1 -58.16(7) 4 . . 3 ?
O4M Er1 Er3 Er2 -32.9(5) 3 . . . ?
O1M Er1 Er3 Er2 36.9(8) . . . . ?
O2M Er1 Er3 Er2 132.0(8) . . . . ?
O3M Er1 Er3 Er2 -150.3(5) . . . . ?
O1X Er1 Er3 Er2 149.4(9) 4 . . . ?
O4M Er1 Er3 Er2 -75.1(14) . . . . ?
O2Y Er1 Er3 Er2 41.9(8) . . . . ?
O3M Er1 Er3 Er2 -101.6(7) 3 . . . ?
Er2 Er1 Er3 Er2 91.6(2) 4 . . . ?
Er3 Er1 Er3 Er2 172.61(6) 4 . . . ?
Er1 Er1 Er3 Er2 -121.49(7) 4 . . . ?
O3M Er3 Er2 O2M 73.3(10) 3 . . 3 ?
O1M Er3 Er2 O2M 157.0(11) . . . 3 ?
O3D Er3 Er2 O2M -146.8(11) . . . 3 ?
O1Y Er3 Er2 O2M 4.3(11) . . . 3 ?
O3C Er3 Er2 O2M -71.9(12) . . . 3 ?
O1X Er3 Er2 O2M 136.3(11) 4 . . 3 ?
N1 Er3 Er2 O2M 122(3) . . . 3 ?
Er1 Er3 Er2 O2M 116.1(9) . . . 3 ?
Er1 Er3 Er2 O2M 41.5(9) 3 . . 3 ?
O3M Er3 Er2 O1M -83.6(8) 3 . . . ?
O3D Er3 Er2 O1M 56.3(10) . . . . ?
O2M Er3 Er2 O1M -157.0(11) 3 . . . ?
O1Y Er3 Er2 O1M -152.7(9) . . . . ?
O3C Er3 Er2 O1M 131.1(11) . . . . ?
O1X Er3 Er2 O1M -20.7(9) 4 . . . ?
N1 Er3 Er2 O1M -35(3) . . . . ?
Er1 Er3 Er2 O1M -40.9(7) . . . . ?
Er1 Er3 Er2 O1M -115.4(7) 3 . . . ?
O3M Er3 Er2 O2X -75.6(9) 3 . . . ?
O1M Er3 Er2 O2X 8.0(11) . . . . ?
O3D Er3 Er2 O2X 64.3(10) . . . . ?
O2M Er3 Er2 O2X -149.0(12) 3 . . . ?
O1Y Er3 Er2 O2X -144.7(10) . . . . ?
O3C Er3 Er2 O2X 139.1(12) . . . . ?
O1X Er3 Er2 O2X -12.7(10) 4 . . . ?
N1 Er3 Er2 O2X -27(3) . . . . ?
Er1 Er3 Er2 O2X -32.9(8) . . . . ?
Er1 Er3 Er2 O2X -107.4(8) 3 . . . ?
O3M Er3 Er2 O2B 125.6(9) 3 . . . ?
O1M Er3 Er2 O2B -150.7(11) . . . . ?
O3D Er3 Er2 O2B -94.5(10) . . . . ?
O2M Er3 Er2 O2B 52.3(12) 3 . . . ?
O1Y Er3 Er2 O2B 56.6(9) . . . . ?
O3C Er3 Er2 O2B -19.6(11) . . . . ?
O1X Er3 Er2 O2B -171.4(9) 4 . . . ?
N1 Er3 Er2 O2B 175(3) . . . . ?
Er1 Er3 Er2 O2B 168.4(8) . . . . ?
Er1 Er3 Er2 O2B 93.8(8) 3 . . . ?
O3M Er3 Er2 O2D -150.8(11) 3 . . . ?
O1M Er3 Er2 O2D -67.1(12) . . . . ?
O3D Er3 Er2 O2D -10.9(12) . . . . ?
O2M Er3 Er2 O2D 135.9(14) 3 . . . ?
O1Y Er3 Er2 O2D 140.2(12) . . . . ?
O3C Er3 Er2 O2D 64.0(13) . . . . ?
O1X Er3 Er2 O2D -87.8(12) 4 . . . ?
N1 Er3 Er2 O2D -102(3) . . . . ?
Er1 Er3 Er2 O2D -108.0(10) . . . . ?
Er1 Er3 Er2 O2D 177.4(10) 3 . . . ?
O3M Er3 Er2 O4M -11.4(8) 3 . . 3 ?
O1M Er3 Er2 O4M 72.2(9) . . . 3 ?
O3D Er3 Er2 O4M 128.5(8) . . . 3 ?
O2M Er3 Er2 O4M -84.8(11) 3 . . 3 ?
O1Y Er3 Er2 O4M -80.5(8) . . . 3 ?
O3C Er3 Er2 O4M -156.7(10) . . . 3 ?
O1X Er3 Er2 O4M 51.5(8) 4 . . 3 ?
N1 Er3 Er2 O4M 37(2) . . . 3 ?
Er1 Er3 Er2 O4M 31.3(5) . . . 3 ?
Er1 Er3 Er2 O4M -43.2(5) 3 . . 3 ?
O3M Er3 Er2 O2Y 49.4(7) 3 . . 3 ?
O1M Er3 Er2 O2Y 133.1(9) . . . 3 ?
O3D Er3 Er2 O2Y -170.7(9) . . . 3 ?
O2M Er3 Er2 O2Y -23.9(11) 3 . . 3 ?
O1Y Er3 Er2 O2Y -19.6(8) . . . 3 ?
O3C Er3 Er2 O2Y -95.8(10) . . . 3 ?
O1X Er3 Er2 O2Y 112.4(8) 4 . . 3 ?
N1 Er3 Er2 O2Y 98(3) . . . 3 ?
Er1 Er3 Er2 O2Y 92.2(6) . . . 3 ?
Er1 Er3 Er2 O2Y 17.6(6) 3 . . 3 ?
O3M Er3 Er2 N2 37.2(18) 3 . . . ?
O1M Er3 Er2 N2 120.8(19) . . . . ?
O3D Er3 Er2 N2 177.1(19) . . . . ?
O2M Er3 Er2 N2 -36(2) 3 . . . ?
O1Y Er3 Er2 N2 -31.8(19) . . . . ?
O3C Er3 Er2 N2 -108(2) . . . . ?
O1X Er3 Er2 N2 100.2(19) 4 . . . ?
N1 Er3 Er2 N2 86(3) . . . . ?
Er1 Er3 Er2 N2 80.0(18) . . . . ?
Er1 Er3 Er2 N2 5.4(18) 3 . . . ?
O3M Er3 Er2 O23 178.5(9) 3 . . . ?
O1M Er3 Er2 O23 -97.8(11) . . . . ?
O3D Er3 Er2 O23 -41.6(11) . . . . ?
O2M Er3 Er2 O23 105.2(12) 3 . . . ?
O1Y Er3 Er2 O23 109.5(10) . . . . ?
O3C Er3 Er2 O23 33.3(11) . . . . ?
O1X Er3 Er2 O23 -118.5(10) 4 . . . ?
N1 Er3 Er2 O23 -133(3) . . . . ?
Er1 Er3 Er2 O23 -138.7(8) . . . . ?
Er1 Er3 Er2 O23 146.7(8) 3 . . . ?
O3M Er3 Er2 Er1 31.8(4) 3 . . 3 ?
O1M Er3 Er2 Er1 115.4(7) . . . 3 ?
O3D Er3 Er2 Er1 171.7(6) . . . 3 ?
O2M Er3 Er2 Er1 -41.5(9) 3 . . 3 ?
O1Y Er3 Er2 Er1 -37.2(6) . . . 3 ?
O3C Er3 Er2 Er1 -113.5(8) . . . 3 ?
O1X Er3 Er2 Er1 94.8(6) 4 . . 3 ?
N1 Er3 Er2 Er1 81(2) . . . 3 ?
Er1 Er3 Er2 Er1 74.56(5) . . . 3 ?
O3M Er3 Er2 Er1 -42.8(4) 3 . . . ?
O1M Er3 Er2 Er1 40.9(7) . . . . ?
O3D Er3 Er2 Er1 97.1(6) . . . . ?
O2M Er3 Er2 Er1 -116.1(9) 3 . . . ?
O1Y Er3 Er2 Er1 -111.8(6) . . . . ?
O3C Er3 Er2 Er1 172.0(8) . . . . ?
O1X Er3 Er2 Er1 20.2(6) 4 . . . ?
N1 Er3 Er2 Er1 6(2) . . . . ?
Er1 Er3 Er2 Er1 -74.56(5) 3 . . . ?
O4M Er1 Er2 O2M 83.0(11) 3 . . 3 ?
O1M Er1 Er2 O2M -75.2(12) . . . 3 ?
O2M Er1 Er2 O2M -147.9(13) . . . 3 ?
O3M Er1 Er2 O2M 41.3(11) . . . 3 ?
O1X Er1 Er2 O2M -54.2(9) 4 . . 3 ?
O4M Er1 Er2 O2M 122.7(9) . . . 3 ?
O2Y Er1 Er2 O2M -176.9(10) . . . 3 ?
O3M Er1 Er2 O2M 8.7(8) 3 . . 3 ?
Er3 Er1 Er2 O2M -32.6(7) . . . 3 ?
Er2 Er1 Er2 O2M 169.1(7) 4 . . 3 ?
Er3 Er1 Er2 O2M -109.1(10) 4 . . 3 ?
Er1 Er1 Er2 O2M 93.3(7) 4 . . 3 ?
O4M Er1 Er2 O1M 158.2(13) 3 . . . ?
O2M Er1 Er2 O1M -72.7(13) . . . . ?
O3M Er1 Er2 O1M 116.5(13) . . . . ?
O1X Er1 Er2 O1M 21.0(11) 4 . . . ?
O4M Er1 Er2 O1M -162.1(11) . . . . ?
O2Y Er1 Er2 O1M -101.7(12) . . . . ?
O3M Er1 Er2 O1M 83.9(11) 3 . . . ?
Er3 Er1 Er2 O1M 42.6(10) . . . . ?
Er2 Er1 Er2 O1M -115.7(10) 4 . . . ?
Er3 Er1 Er2 O1M -33.9(12) 4 . . . ?
Er1 Er1 Er2 O1M 168.5(10) 4 . . . ?
O4M Er1 Er2 O2X -97.2(12) 3 . . . ?
O1M Er1 Er2 O2X 104.6(12) . . . . ?
O2M Er1 Er2 O2X 31.9(13) . . . . ?
O3M Er1 Er2 O2X -138.9(12) . . . . ?
O1X Er1 Er2 O2X 125.6(10) 4 . . . ?
O4M Er1 Er2 O2X -57.5(10) . . . . ?
O2Y Er1 Er2 O2X 2.9(10) . . . . ?
O3M Er1 Er2 O2X -171.5(10) 3 . . . ?
Er3 Er1 Er2 O2X 147.2(8) . . . . ?
Er2 Er1 Er2 O2X -11.1(8) 4 . . . ?
Er3 Er1 Er2 O2X 70.7(10) 4 . . . ?
Er1 Er1 Er2 O2X -86.9(8) 4 . . . ?
O4M Er1 Er2 O2B 84(2) 3 . . . ?
O1M Er1 Er2 O2B -74(2) . . . . ?
O2M Er1 Er2 O2B -147(2) . . . . ?
O3M Er1 Er2 O2B 43(2) . . . . ?
O1X Er1 Er2 O2B -53(2) 4 . . . ?
O4M Er1 Er2 O2B 124(2) . . . . ?
O2Y Er1 Er2 O2B -176(2) . . . . ?
O3M Er1 Er2 O2B 10(2) 3 . . . ?
Er3 Er1 Er2 O2B -31(2) . . . . ?
Er2 Er1 Er2 O2B 171(2) 4 . . . ?
Er3 Er1 Er2 O2B -108(2) 4 . . . ?
Er1 Er1 Er2 O2B 95(2) 4 . . . ?
O4M Er1 Er2 O2D -134.0(14) 3 . . . ?
O1M Er1 Er2 O2D 67.9(14) . . . . ?
O2M Er1 Er2 O2D -4.8(14) . . . . ?
O3M Er1 Er2 O2D -175.6(13) . . . . ?
O1X Er1 Er2 O2D 88.9(12) 4 . . . ?
O4M Er1 Er2 O2D -94.2(11) . . . . ?
O2Y Er1 Er2 O2D -33.9(12) . . . . ?
O3M Er1 Er2 O2D 151.7(11) 3 . . . ?
Er3 Er1 Er2 O2D 110.5(10) . . . . ?
Er2 Er1 Er2 O2D -47.8(10) 4 . . . ?
Er3 Er1 Er2 O2D 34.0(12) 4 . . . ?
Er1 Er1 Er2 O2D -123.6(10) 4 . . . ?
O1M Er1 Er2 O4M -158.2(13) . . . 3 ?
O2M Er1 Er2 O4M 129.1(13) . . . 3 ?
O3M Er1 Er2 O4M -41.7(11) . . . 3 ?
O1X Er1 Er2 O4M -137.2(11) 4 . . 3 ?
O4M Er1 Er2 O4M 39.8(10) . . . 3 ?
O2Y Er1 Er2 O4M 100.1(11) . . . 3 ?
O3M Er1 Er2 O4M -74.3(9) 3 . . 3 ?
Er3 Er1 Er2 O4M -115.5(9) . . . 3 ?
Er2 Er1 Er2 O4M 86.2(9) 4 . . 3 ?
Er3 Er1 Er2 O4M 168.0(11) 4 . . 3 ?
Er1 Er1 Er2 O4M 10.3(9) 4 . . 3 ?
O4M Er1 Er2 O2Y 18.4(11) 3 . . 3 ?
O1M Er1 Er2 O2Y -139.8(12) . . . 3 ?
O2M Er1 Er2 O2Y 147.5(12) . . . 3 ?
O3M Er1 Er2 O2Y -23.3(11) . . . 3 ?
O1X Er1 Er2 O2Y -118.8(9) 4 . . 3 ?
O4M Er1 Er2 O2Y 58.1(8) . . . 3 ?
O2Y Er1 Er2 O2Y 118.5(12) . . . 3 ?
O3M Er1 Er2 O2Y -55.9(8) 3 . . 3 ?
Er3 Er1 Er2 O2Y -97.2(6) . . . 3 ?
Er2 Er1 Er2 O2Y 104.5(6) 4 . . 3 ?
Er3 Er1 Er2 O2Y -173.7(9) 4 . . 3 ?
Er1 Er1 Er2 O2Y 28.7(6) 4 . . 3 ?
O4M Er1 Er2 N2 -40.6(12) 3 . . . ?
O1M Er1 Er2 N2 161.2(12) . . . . ?
O2M Er1 Er2 N2 88.5(12) . . . . ?
O3M Er1 Er2 N2 -82.3(12) . . . . ?
O1X Er1 Er2 N2 -177.8(10) 4 . . . ?
O4M Er1 Er2 N2 -0.9(9) . . . . ?
O2Y Er1 Er2 N2 59.5(10) . . . . ?
O3M Er1 Er2 N2 -114.9(9) 3 . . . ?
Er3 Er1 Er2 N2 -156.1(8) . . . . ?
Er2 Er1 Er2 N2 45.6(8) 4 . . . ?
Er3 Er1 Er2 N2 127.3(10) 4 . . . ?
Er1 Er1 Er2 N2 -30.3(8) 4 . . . ?
O4M Er1 Er2 O23 149.5(11) 3 . . . ?
O1M Er1 Er2 O23 -8.7(12) . . . . ?
O2M Er1 Er2 O23 -81.4(12) . . . . ?
O3M Er1 Er2 O23 107.9(11) . . . . ?
O1X Er1 Er2 O23 12.4(9) 4 . . . ?
O4M Er1 Er2 O23 -170.7(8) . . . . ?
O2Y Er1 Er2 O23 -110.4(9) . . . . ?
O3M Er1 Er2 O23 75.2(8) 3 . . . ?
Er3 Er1 Er2 O23 34.0(7) . . . . ?
Er2 Er1 Er2 O23 -124.3(7) 4 . . . ?
Er3 Er1 Er2 O23 -42.5(9) 4 . . . ?
Er1 Er1 Er2 O23 159.9(7) 4 . . . ?
O4M Er1 Er2 Er1 42.1(9) 3 . . 3 ?
O1M Er1 Er2 Er1 -116.1(10) . . . 3 ?
O2M Er1 Er2 Er1 171.2(10) . . . 3 ?
O3M Er1 Er2 Er1 0.5(9) . . . 3 ?
O1X Er1 Er2 Er1 -95.1(6) 4 . . 3 ?
O4M Er1 Er2 Er1 81.9(6) . . . 3 ?
O2Y Er1 Er2 Er1 142.2(6) . . . 3 ?
O3M Er1 Er2 Er1 -32.2(5) 3 . . 3 ?
Er3 Er1 Er2 Er1 -73.42(5) . . . 3 ?
Er2 Er1 Er2 Er1 128.28(4) 4 . . 3 ?
Er3 Er1 Er2 Er1 -149.9(6) 4 . . 3 ?
Er1 Er1 Er2 Er1 52.46(6) 4 . . 3 ?
O4M Er1 Er2 Er3 115.5(9) 3 . . . ?
O1M Er1 Er2 Er3 -42.6(10) . . . . ?
O2M Er1 Er2 Er3 -115.4(10) . . . . ?
O3M Er1 Er2 Er3 73.9(9) . . . . ?
O1X Er1 Er2 Er3 -21.6(6) 4 . . . ?
O4M Er1 Er2 Er3 155.3(6) . . . . ?
O2Y Er1 Er2 Er3 -144.4(6) . . . . ?
O3M Er1 Er2 Er3 41.2(5) 3 . . . ?
Er2 Er1 Er2 Er3 -158.30(7) 4 . . . ?
Er3 Er1 Er2 Er3 -76.5(7) 4 . . . ?
Er1 Er1 Er2 Er3 125.88(6) 4 . . . ?
O4M Er1 O3M Er3 159.0(7) 3 . . 4 ?
O1M Er1 O3M Er3 -103.3(12) . . . 4 ?
O2M Er1 O3M Er3 12.2(8) . . . 4 ?
O1X Er1 O3M Er3 -73.5(9) 4 . . 4 ?
O4M Er1 O3M Er3 93.1(10) . . . 4 ?
O2Y Er1 O3M Er3 55.0(12) . . . 4 ?
O3M Er1 O3M Er3 -141.9(7) 3 . . 4 ?
Er3 Er1 O3M Er3 -111.9(6) . . . 4 ?
Er2 Er1 O3M Er3 51.0(6) 4 . . 4 ?
Er1 Er1 O3M Er3 103.2(11) 4 . . 4 ?
O4M Er1 O3M Er1 55.7(12) 3 . . 4 ?
O1M Er1 O3M Er1 153.4(9) . . . 4 ?
O2M Er1 O3M Er1 -91.0(10) . . . 4 ?
O1X Er1 O3M Er1 -176.8(10) 4 . . 4 ?
O4M Er1 O3M Er1 -10.2(6) . . . 4 ?
O2Y Er1 O3M Er1 -48.2(13) . . . 4 ?
O3M Er1 O3M Er1 114.8(6) 3 . . 4 ?
Er3 Er1 O3M Er1 144.8(6) . . . 4 ?
Er2 Er1 O3M Er1 -52.2(7) 4 . . 4 ?
Er3 Er1 O3M Er1 -103.2(11) 4 . . 4 ?
O4M Er1 O1M Er3 99.8(8) 3 . . . ?
O2M Er1 O1M Er3 -113.1(10) . . . . ?
O3M Er1 O1M Er3 -12.7(16) . . . . ?
O1X Er1 O1M Er3 -44.6(8) 4 . . . ?
O4M Er1 O1M Er3 141.8(10) . . . . ?
O2Y Er1 O1M Er3 -175.8(9) . . . . ?
O3M Er1 O1M Er3 26.6(7) 3 . . . ?
Er2 Er1 O1M Er3 -160.5(3) 4 . . . ?
Er3 Er1 O1M Er3 -72.4(9) 4 . . . ?
Er1 Er1 O1M Er3 79(3) 4 . . . ?
O4M Er1 O1M Er2 -13.6(8) 3 . . . ?
O2M Er1 O1M Er2 133.5(10) . . . . ?
O3M Er1 O1M Er2 -126.1(13) . . . . ?
O1X Er1 O1M Er2 -157.9(11) 4 . . . ?
O4M Er1 O1M Er2 28.4(16) . . . . ?
O2Y Er1 O1M Er2 70.8(10) . . . . ?
O3M Er1 O1M Er2 -86.8(9) 3 . . . ?
Er3 Er1 O1M Er2 -113.4(10) . . . . ?
Er2 Er1 O1M Er2 86.1(8) 4 . . . ?
Er3 Er1 O1M Er2 174.23(18) 4 . . . ?
Er1 Er1 O1M Er2 -34(3) 4 . . . ?
O3M Er3 O1M Er1 -27.5(7) 3 . . . ?
O3D Er3 O1M Er1 121.8(9) . . . . ?
O2M Er3 O1M Er1 -101.4(8) 3 . . . ?
O1Y Er3 O1M Er1 -67.7(15) . . . . ?
O3C Er3 O1M Er1 -179.3(10) . . . . ?
O1X Er3 O1M Er1 42.4(8) 4 . . . ?
N1 Er3 O1M Er1 52.9(12) . . . . ?
Er1 Er3 O1M Er1 -64.8(5) 3 . . . ?
Er2 Er3 O1M Er1 -115.2(10) . . . . ?
O3M Er3 O1M Er2 87.8(8) 3 . . . ?
O3D Er3 O1M Er2 -123.0(9) . . . . ?
O2M Er3 O1M Er2 13.8(7) 3 . . . ?
O1Y Er3 O1M Er2 47.5(15) . . . . ?
O3C Er3 O1M Er2 -64.1(12) . . . . ?
O1X Er3 O1M Er2 157.7(10) 4 . . . ?
N1 Er3 O1M Er2 168.1(9) . . . . ?
Er1 Er3 O1M Er2 115.2(10) . . . . ?
Er1 Er3 O1M Er2 50.4(5) 3 . . . ?
O2M Er2 O1M Er1 93.6(10) 3 . . . ?
O2X Er2 O1M Er1 -65.0(10) . . . . ?
O2B Er2 O1M Er1 149.3(11) . . . . ?
O2D Er2 O1M Er1 -125.4(11) . . . . ?
O4M Er2 O1M Er1 12.9(8) 3 . . . ?
O2Y Er2 O1M Er1 49.2(13) 3 . . . ?
N2 Er2 O1M Er1 -34(2) . . . . ?
O23 Er2 O1M Er1 170.8(12) . . . . ?
Er1 Er2 O1M Er1 53.8(7) 3 . . . ?
Er3 Er2 O1M Er1 107.6(11) . . . . ?
O2M Er2 O1M Er3 -14.0(7) 3 . . . ?
O2X Er2 O1M Er3 -172.5(11) . . . . ?
O2B Er2 O1M Er3 41.8(14) . . . . ?
O2D Er2 O1M Er3 127.0(10) . . . . ?
O4M Er2 O1M Er3 -94.6(8) 3 . . . ?
O2Y Er2 O1M Er3 -58.3(11) 3 . . . ?
N2 Er2 O1M Er3 -141.9(15) . . . . ?
O23 Er2 O1M Er3 63.2(9) . . . . ?
Er1 Er2 O1M Er3 -53.8(6) 3 . . . ?
Er1 Er2 O1M Er3 -107.6(11) . . . . ?
O4M Er1 O4M Er1 -114.5(8) 3 . . 4 ?
O1M Er1 O4M Er1 -154.1(9) . . . 4 ?
O2M Er1 O4M Er1 85.6(11) . . . 4 ?
O3M Er1 O4M Er1 11.2(7) . . . 4 ?
O1X Er1 O4M Er1 37.1(19) 4 . . 4 ?
O2Y Er1 O4M Er1 160.3(12) . . . 4 ?
O3M Er1 O4M Er1 -53.1(13) 3 . . 4 ?
Er3 Er1 O4M Er1 -72.2(17) . . . 4 ?
Er2 Er1 O4M Er1 114.2(12) 4 . . 4 ?
Er3 Er1 O4M Er1 48.4(7) 4 . . 4 ?
O4M Er1 O4M Er2 131.4(8) 3 . . 4 ?
O1M Er1 O4M Er2 91.7(12) . . . 4 ?
O2M Er1 O4M Er2 -28.6(8) . . . 4 ?
O3M Er1 O4M Er2 -103.0(10) . . . 4 ?
O1X Er1 O4M Er2 -77.1(16) 4 . . 4 ?
O2Y Er1 O4M Er2 46.1(8) . . . 4 ?
O3M Er1 O4M Er2 -167.3(6) 3 . . 4 ?
Er3 Er1 O4M Er2 173.6(7) . . . 4 ?
Er3 Er1 O4M Er2 -65.8(6) 4 . . 4 ?
Er1 Er1 O4M Er2 -114.2(12) 4 . . 4 ?
O4M Er1 O2M Er2 -9.8(19) 3 . . 4 ?
O1M Er1 O2M Er2 -111.7(11) . . . 4 ?
O3M Er1 O2M Er2 103.1(9) . . . 4 ?
O1X Er1 O2M Er2 -172.7(10) 4 . . 4 ?
O4M Er1 O2M Er2 30.7(8) . . . 4 ?
O2Y Er1 O2M Er2 -42.6(9) . . . 4 ?
O3M Er1 O2M Er2 144.8(10) 3 . . 4 ?
Er3 Er1 O2M Er2 -160.4(3) . . . 4 ?
Er3 Er1 O2M Er2 115.2(12) 4 . . 4 ?
Er1 Er1 O2M Er2 64.8(6) 4 . . 4 ?
O4M Er1 O2M Er3 -125.0(14) 3 . . 4 ?
O1M Er1 O2M Er3 133.0(10) . . . 4 ?
O3M Er1 O2M Er3 -12.1(8) . . . 4 ?
O1X Er1 O2M Er3 72.1(11) 4 . . 4 ?
O4M Er1 O2M Er3 -84.6(10) . . . 4 ?
O2Y Er1 O2M Er3 -157.8(12) . . . 4 ?
O3M Er1 O2M Er3 29.6(17) 3 . . 4 ?
Er3 Er1 O2M Er3 84.4(9) . . . 4 ?
Er2 Er1 O2M Er3 -115.2(12) 4 . . 4 ?
Er1 Er1 O2M Er3 -50.4(7) 4 . . 4 ?
O3M Er3 O1Y C11 -29(3) 3 . . . ?
O1M Er3 O1Y C11 12(4) . . . . ?
O3D Er3 O1Y C11 178(3) . . . . ?
O2M Er3 O1Y C11 43(3) 3 . . . ?
O3C Er3 O1Y C11 139(3) . . . . ?
O1X Er3 O1Y C11 -81(3) 4 . . . ?
N1 Er3 O1Y C11 -124(3) . . . . ?
Er1 Er3 O1Y C11 -32(3) . . . . ?
Er1 Er3 O1Y C11 9(3) 3 . . . ?
Er2 Er3 O1Y C11 41(3) . . . . ?
O4M Er1 O2Y C21 22(4) 3 . . . ?
O1M Er1 O2Y C21 -49(4) . . . . ?
O2M Er1 O2Y C21 -174(4) . . . . ?
O3M Er1 O2Y C21 143(3) . . . . ?
O1X Er1 O2Y C21 -107(4) 4 . . . ?
O4M Er1 O2Y C21 105(4) . . . . ?
O3M Er1 O2Y C21 -4(4) 3 . . . ?
Er3 Er1 O2Y C21 -52(4) . . . . ?
Er2 Er1 O2Y C21 148(4) 4 . . . ?
Er3 Er1 O2Y C21 172(4) 4 . . . ?
Er1 Er1 O2Y C21 116(4) 4 . . . ?
O4M Er1 O2Y Er2 -126.2(9) 3 . . 4 ?
O1M Er1 O2Y Er2 162.7(9) . . . 4 ?
O2M Er1 O2Y Er2 37.2(8) . . . 4 ?
O3M Er1 O2Y Er2 -5.6(13) . . . 4 ?
O1X Er1 O2Y Er2 104.4(10) 4 . . 4 ?
O4M Er1 O2Y Er2 -43.3(7) . . . 4 ?
O3M Er1 O2Y Er2 -152.0(11) 3 . . 4 ?
Er3 Er1 O2Y Er2 159.4(3) . . . 4 ?
Er3 Er1 O2Y Er2 24.0(7) 4 . . 4 ?
Er1 Er1 O2Y Er2 -32.6(7) 4 . . 4 ?
O2M Er2 O2X C21 5(5) 3 . . . ?
O1M Er2 O2X C21 38(4) . . . . ?
O2B Er2 O2X C21 -176(4) . . . . ?
O2D Er2 O2X C21 150(5) . . . . ?
O4M Er2 O2X C21 -30(4) 3 . . . ?
O2Y Er2 O2X C21 -82(4) 3 . . . ?
N2 Er2 O2X C21 -127(4) . . . . ?
O23 Er2 O2X C21 96(4) . . . . ?
Er1 Er2 O2X C21 -35(4) 3 . . . ?
Er3 Er2 O2X C21 33(4) . . . . ?
Er1 Er2 O2X C21 4(4) . . . . ?
Er1 O1X C11 O1Y 31(5) 3 . . . ?
Er3 O1X C11 O1Y 162(3) 3 . . . ?
Er1 O1X C11 C12 -151(2) 3 . . 3 ?
Er3 O1X C11 C12 -20(4) 3 . . 3 ?
Er3 O1Y C11 O1X -25(5) . . . . ?
Er3 O1Y C11 C12 156(2) . . . 3 ?
N1 C12 C13 C14 -56(4) . . . . ?
C11 C12 C13 C14 178(3) 4 . . . ?
C12 C13 C14 C15 106(3) . . . . ?
C12 C13 C14 C19 -70(4) . . . . ?
C19 C14 C15 C16 0.0 . . . . ?
C13 C14 C15 C16 -176(3) . . . . ?
C14 C15 C16 C17 0.0 . . . . ?
C15 C16 C17 C18 0.0 . . . . ?
C15 C16 C17 O1T 175(3) . . . . ?
C16 C17 C18 C19 0.0 . . . . ?
O1T C17 C18 C19 -174(4) . . . . ?
C17 C18 C19 C14 0.0 . . . . ?
C15 C14 C19 C18 0.0 . . . . ?
C13 C14 C19 C18 175(3) . . . . ?
C11 C12 N1 Er3 -31(3) 4 . . . ?
C13 C12 N1 Er3 -152(2) . . . . ?
O3M Er3 N1 C12 78(2) 3 . . . ?
O1M Er3 N1 C12 4(3) . . . . ?
O3D Er3 N1 C12 -63(2) . . . . ?
O2M Er3 N1 C12 128(2) 3 . . . ?
O1Y Er3 N1 C12 154(2) . . . . ?
O3C Er3 N1 C12 -136(2) . . . . ?
O1X Er3 N1 C12 15(2) 4 . . . ?
Er1 Er3 N1 C12 36(2) . . . . ?
Er1 Er3 N1 C12 101(2) 3 . . . ?
Er2 Er3 N1 C12 30(4) . . . . ?
Er1 O2Y C21 O2X 21(6) . . . . ?
Er2 O2Y C21 O2X 161(3) 4 . . . ?
Er1 O2Y C21 C22 -152(3) . . . 4 ?
Er2 O2Y C21 C22 -12(5) 4 . . 4 ?
Er2 O2X C21 O2Y -15(7) . . . . ?
Er2 O2X C21 C22 158(3) . . . 4 ?
N2 C22 C23 C24 -59(6) . . . . ?
C21 C22 C23 C24 177(5) 3 . . . ?
C22 C23 C24 C29 103(4) . . . . ?
C22 C23 C24 C25 -66(7) . . . . ?
C23 C24 C29 C28 -172(4) . . . . ?
C25 C24 C29 C28 0.0 . . . . ?
C24 C29 C28 C27 0.0 . . . . ?
C29 C28 C27 C26 0.0 . . . . ?
C29 C28 C27 O2T -157(5) . . . . ?
C28 C27 C26 C25 0.0 . . . . ?
O2T C27 C26 C25 162(4) . . . . ?
C27 C26 C25 C24 0.0 . . . . ?
C23 C24 C25 C26 168(6) . . . . ?
C29 C24 C25 C26 0.0 . . . . ?
C21 C22 N2 Er2 -30(4) 3 . . . ?
C23 C22 N2 Er2 -155(3) . . . . ?
O2M Er2 N2 C22 9(3) 3 . . . ?
O1M Er2 N2 C22 122(3) . . . . ?
O2X Er2 N2 C22 153(3) . . . . ?
O2B Er2 N2 C22 -60(3) . . . . ?
O2D Er2 N2 C22 -139(3) . . . . ?
O4M Er2 N2 C22 80(3) 3 . . . ?
O2Y Er2 N2 C22 20(3) 3 . . . ?
O23 Er2 N2 C22 -94(3) . . . . ?
Er1 Er2 N2 C22 39(3) 3 . . . ?
Er3 Er2 N2 C22 34(4) . . . . ?
Er1 Er2 N2 C22 101(3) . . . . ?
O44I O1F Cl4I O43I -135(10) . . . . ?
Cl6I O1F Cl4I O43I 51(15) . . . . ?
O44I O1F Cl4I O42I 119(12) . . . . ?
Cl6I O1F Cl4I O42I -56(12) . . . . ?
Cl6I O1F Cl4I O44I -175(23) . . . . ?
O44I O1F Cl4I O41I -16(20) . . . . ?
Cl6I O1F Cl4I O41I 170(5) . . . . ?
Cl6I O1F O44I Cl4I 176(17) . . . . ?
O43I Cl4I O44I O1F 70(14) . . . . ?
O42I Cl4I O44I O1F -71(14) . . . . ?
O41I Cl4I O44I O1F 169(14) . . . . ?
O53I Cl5I O51I O6F 90(6) . . . . ?
O52I Cl5I O51I O6F -30(6) . . . . ?
O54I Cl5I O51I O6F -150(6) . . . . ?
O53I Cl5I O51I O6F 15(13) 2_565 . . . ?
O52I Cl5I O53I O52I -74(10) . . . 2_565 ?
O51I Cl5I O53I O52I 166(10) . . . 2_565 ?
O54I Cl5I O53I O52I 46(10) . . . 2_565 ?
O53I Cl5I O53I O52I -42(8) 2_565 . . 2_565 ?
O52I Cl5I O53I Cl5I -64(3) . . . 2_565 ?
O51I Cl5I O53I Cl5I 176(3) . . . 2_565 ?
O54I Cl5I O53I Cl5I 55(3) . . . 2_565 ?
O53I Cl5I O53I Cl5I -33(3) 2_565 . . 2_565 ?
O53I Cl5I O52I O53I 37(2) . . . 2_565 ?
O51I Cl5I O52I O53I 157(2) . . . 2_565 ?
O54I Cl5I O52I O53I -83(2) . . . 2_565 ?
